data_4303258
loop_
_publ_author_name
'Stefano Milione'
'Carmine Capacchione'
'Cinzia Cuomo'
'Maria Strianese'
'Valerio Bertolasi'
'Alfonso Grassi'

_publ_section_title
;
New Zinc Complexes bearing \k2-Heteroscorpionate Ligands: Influence of
Second-Sphere Bonding Interactions on Reactivity and Properties
;
_journal_name_full 'Inorganic Chemistry'
_journal_page_first 9510
_journal_page_last 9518
_journal_paper_doi 10.1021/ic901091e
_journal_volume 48
_journal_year 2009
_chemical_formula_moiety 'C25 H36 Cl2 N4 O Zn, 2(C H2 Cl2)'
_chemical_formula_sum 'C27 H40 Cl6 N4 O Zn'
_chemical_formula_weight 714.70
_chemical_name_systematic
;
 ?
;
_space_group_IT_number 14
_symmetry_cell_setting monoclinic
_symmetry_space_group_name_Hall '-P 2ybc'
_symmetry_space_group_name_H-M 'P 1 21/c 1'
_atom_sites_solution_hydrogens geom
_atom_sites_solution_primary direct
_atom_sites_solution_secondary difmap
_audit_creation_method SHELXL-97
_cell_angle_alpha 90.00
_cell_angle_beta 90.5096(10)
_cell_angle_gamma 90.00
_cell_formula_units_Z 4
_cell_length_a 8.9520(2)
_cell_length_b 19.7884(5)
_cell_length_c 19.6539(5)
_cell_measurement_reflns_used 23888
_cell_measurement_temperature 295
_cell_measurement_theta_max 26.00
_cell_measurement_theta_min 3.26
_cell_volume 3481.47(15)
_computing_cell_refinement 'Denzo-SMN (Otwinowski & Minor, 1997)'
_computing_data_collection 'COLLECT (Nonius, 1998)'
_computing_data_reduction 'Denzo-SMN (Otwinowski & Minor, 1997)'
_computing_molecular_graphics 'ORTEPIII (Burnett & Johnson, 1996)'
_computing_publication_material 'SHELXL-97 (Sheldrick, 1997), PARST (Nardelli, 1995), PLATON (Spek, 2003)'
_computing_structure_refinement 'SHELXL-97 (Sheldrick, 1997)'
_computing_structure_solution 'SIR97 (Altomare et al., 1999)'
_diffrn_ambient_temperature 295
_diffrn_measured_fraction_theta_full 0.985
_diffrn_measured_fraction_theta_max 0.985
_diffrn_measurement_device_type 'Nonius Kappa CCD'
_diffrn_measurement_method '\f scans and \w scans'
_diffrn_radiation_monochromator graphite
_diffrn_radiation_source 'fine-focus sealed tube'
_diffrn_radiation_type MoK\a
_diffrn_radiation_wavelength 0.71073
_diffrn_reflns_av_R_equivalents 0.0663
_diffrn_reflns_av_sigmaI/netI 0.0530
_diffrn_reflns_limit_h_max 11
_diffrn_reflns_limit_h_min -11
_diffrn_reflns_limit_k_max 24
_diffrn_reflns_limit_k_min -24
_diffrn_reflns_limit_l_max 24
_diffrn_reflns_limit_l_min -24
_diffrn_reflns_number 23888
_diffrn_reflns_theta_full 26.00
_diffrn_reflns_theta_max 26.00
_diffrn_reflns_theta_min 3.26
_exptl_absorpt_coefficient_mu 1.192
_exptl_absorpt_correction_T_max 0.708
_exptl_absorpt_correction_T_min 0.513
_exptl_absorpt_correction_type empirical
_exptl_absorpt_process_details 'SORTAV (R.H. Blessing, Acta Crystallogr., 1995, A51, 33)'
_exptl_crystal_colour colourless
_exptl_crystal_density_diffrn 1.364
_exptl_crystal_density_method 'not measured'
_exptl_crystal_description prism
_exptl_crystal_F_000 1480
_exptl_crystal_size_max 0.50
_exptl_crystal_size_mid 0.32
_exptl_crystal_size_min 0.30
_refine_diff_density_max 0.969
_refine_diff_density_min -0.896
_refine_diff_density_rms 0.087
_refine_ls_extinction_method none
_refine_ls_goodness_of_fit_ref 1.039
_refine_ls_hydrogen_treatment mixed
_refine_ls_matrix_type full
_refine_ls_number_parameters 366
_refine_ls_number_reflns 6737
_refine_ls_number_restraints 15
_refine_ls_restrained_S_all 1.042
_refine_ls_R_factor_all 0.1027
_refine_ls_R_factor_gt 0.0754
_refine_ls_shift/su_max 0.001
_refine_ls_shift/su_mean 0.000
_refine_ls_structure_factor_coef Fsqd
_refine_ls_weighting_details 'calc w=1/[\s^2^(Fo^2^)+(0.1204P)^2^+4.7635P] where P=(Fo^2^+2Fc^2^)/3'
_refine_ls_weighting_scheme calc
_refine_ls_wR_factor_gt 0.2062
_refine_ls_wR_factor_ref 0.2248
_reflns_number_gt 4865
_reflns_number_total 6737
_reflns_threshold_expression I>2sigma(I)
_cod_data_source_file ic901091e_si_001_1.cif
_cod_data_source_block (LOH)ZnCl2
_cod_original_sg_symbol_H-M 'P 21/c'
_cod_database_code 4303258

loop_
_symmetry_equiv_pos_as_xyz
'x, y, z'
'-x, y+1/2, -z+1/2'
'-x, -y, -z'
'x, -y-1/2, z-1/2'

loop_
_atom_site_label
_atom_site_type_symbol
_atom_site_fract_x
_atom_site_fract_y
_atom_site_fract_z
_atom_site_U_iso_or_equiv
_atom_site_adp_type
_atom_site_occupancy
_atom_site_symmetry_multiplicity
_atom_site_calc_flag
_atom_site_refinement_flags
_atom_site_disorder_assembly
_atom_site_disorder_group
Zn1 Zn 1.15377(6) 0.15735(3) 0.87056(3) 0.0493(2) Uani 1 1 d . . .
Cl1 Cl 1.29616(17) 0.16956(9) 0.77885(8) 0.0790(5) Uani 1 1 d . . .
Cl2 Cl 1.28652(16) 0.14776(8) 0.96597(8) 0.0719(4) Uani 1 1 d . . .
O1 O 0.5984(5) 0.0796(2) 0.76863(19) 0.0666(10) Uani 1 1 d . . .
H1 H 0.496(15) 0.073(7) 0.769(7) 0.20(5) Uiso 1 1 d . . .
N1 N 0.9994(4) 0.08197(19) 0.86349(19) 0.0492(9) Uani 1 1 d . . .
N2 N 0.8523(4) 0.09653(19) 0.87580(18) 0.0462(8) Uani 1 1 d . . .
N3 N 0.9947(4) 0.23021(19) 0.88195(18) 0.0469(8) Uani 1 1 d . . .
N4 N 0.8435(4) 0.21725(19) 0.88005(18) 0.0450(8) Uani 1 1 d . . .
C1 C 0.6928(5) 0.1208(2) 0.7314(2) 0.0472(10) Uani 1 1 d . . .
C2 C 0.6936(5) 0.1212(2) 0.6608(2) 0.0523(11) Uani 1 1 d . A .
C3 C 0.7915(6) 0.1669(2) 0.6299(2) 0.0531(11) Uani 1 1 d . . .
H3 H 0.7945 0.1679 0.5826 0.064 Uiso 1 1 calc R . .
C4 C 0.8846(5) 0.2110(2) 0.6656(2) 0.0478(10) Uani 1 1 d . . .
C5 C 0.8837(5) 0.2062(2) 0.7363(2) 0.0477(10) Uani 1 1 d . . .
H5 H 0.9465 0.2340 0.7619 0.057 Uiso 1 1 calc R . .
C6 C 0.7908(5) 0.1608(2) 0.7694(2) 0.0424(9) Uani 1 1 d . . .
C7 C 0.7834(5) 0.1566(2) 0.8470(2) 0.0446(9) Uani 1 1 d . . .
H7 H 0.6773 0.1545 0.8586 0.054 Uiso 1 1 calc R . .
C8 C 1.0224(6) 0.0203(3) 0.8899(3) 0.0569(12) Uani 1 1 d . . .
C9 C 0.8922(6) -0.0045(3) 0.9174(3) 0.0646(13) Uani 1 1 d . . .
H9 H 0.8795 -0.0463 0.9384 0.078 Uiso 1 1 calc R . .
C10 C 0.7844(6) 0.0445(3) 0.9080(2) 0.0567(12) Uani 1 1 d . . .
C11 C 1.1734(7) -0.0114(3) 0.8876(4) 0.0748(16) Uani 1 1 d . . .
H11A H 1.2266 0.0054 0.8489 0.112 Uiso 1 1 calc R . .
H11B H 1.1631 -0.0596 0.8840 0.112 Uiso 1 1 calc R . .
H11C H 1.2278 -0.0005 0.9284 0.112 Uiso 1 1 calc R . .
C12 C 0.6240(7) 0.0444(4) 0.9285(3) 0.0786(17) Uani 1 1 d . . .
H12A H 0.6029 0.0847 0.9539 0.118 Uiso 1 1 calc R . .
H12B H 0.6047 0.0055 0.9563 0.118 Uiso 1 1 calc R . .
H12C H 0.5615 0.0429 0.8886 0.118 Uiso 1 1 calc R . .
C13 C 1.0081(5) 0.2945(2) 0.9006(2) 0.0511(10) Uani 1 1 d . . .
C14 C 0.8696(6) 0.3228(3) 0.9090(3) 0.0583(12) Uani 1 1 d . . .
H14 H 0.8500 0.3673 0.9215 0.070 Uiso 1 1 calc R . .
C15 C 0.7644(5) 0.2733(2) 0.8956(2) 0.0524(11) Uani 1 1 d . . .
C16 C 1.1608(7) 0.3260(3) 0.9079(3) 0.0712(15) Uani 1 1 d . . .
H16A H 1.2269 0.2948 0.9304 0.107 Uiso 1 1 calc R . .
H16B H 1.1536 0.3666 0.9343 0.107 Uiso 1 1 calc R . .
H16C H 1.1990 0.3365 0.8637 0.107 Uiso 1 1 calc R . .
C17 C 0.5976(6) 0.2744(3) 0.8972(4) 0.0769(16) Uani 1 1 d . . .
H17A H 0.5587 0.2650 0.8525 0.115 Uiso 1 1 calc R . .
H17B H 0.5641 0.3181 0.9116 0.115 Uiso 1 1 calc R . .
H17C H 0.5628 0.2407 0.9284 0.115 Uiso 1 1 calc R . .
C18 C 0.5941(6) 0.0759(3) 0.6148(3) 0.0666(14) Uani 1 1 d D . .
C19 C 0.6222(14) 0.0010(5) 0.6331(6) 0.086(3) Uiso 0.60 1 d PD A 1
H19A H 0.6397 -0.0031 0.6812 0.129 Uiso 0.60 1 calc PR A 1
H19B H 0.7081 -0.0151 0.6091 0.129 Uiso 0.60 1 calc PR A 1
H19C H 0.5365 -0.0254 0.6204 0.129 Uiso 0.60 1 calc PR A 1
C20 C 0.6334(13) 0.0833(6) 0.5386(5) 0.075(3) Uiso 0.60 1 d PD A 1
H20A H 0.5823 0.0490 0.5128 0.113 Uiso 0.60 1 calc PR A 1
H20B H 0.7392 0.0783 0.5331 0.113 Uiso 0.60 1 calc PR A 1
H20C H 0.6029 0.1271 0.5227 0.113 Uiso 0.60 1 calc PR A 1
C21 C 0.4334(13) 0.0860(8) 0.6260(8) 0.108(4) Uiso 0.60 1 d PD A 1
H21A H 0.4065 0.0672 0.6692 0.161 Uiso 0.60 1 calc PR A 1
H21B H 0.3776 0.0640 0.5905 0.161 Uiso 0.60 1 calc PR A 1
H21C H 0.4114 0.1335 0.6256 0.161 Uiso 0.60 1 calc PR A 1
C19' C 0.504(3) 0.0206(11) 0.6490(13) 0.122(7) Uiso 0.40 1 d PD A 2
H19D H 0.4357 0.0406 0.6807 0.184 Uiso 0.40 1 calc PR A 2
H19E H 0.5702 -0.0095 0.6728 0.184 Uiso 0.40 1 calc PR A 2
H19F H 0.4486 -0.0041 0.6151 0.184 Uiso 0.40 1 calc PR A 2
C20' C 0.676(2) 0.0550(10) 0.5512(8) 0.085(5) Uiso 0.40 1 d PD A 2
H20D H 0.6046 0.0423 0.5167 0.127 Uiso 0.40 1 calc PR A 2
H20E H 0.7396 0.0172 0.5613 0.127 Uiso 0.40 1 calc PR A 2
H20F H 0.7349 0.0921 0.5352 0.127 Uiso 0.40 1 calc PR A 2
C21' C 0.4542(16) 0.1180(9) 0.5988(9) 0.078(4) Uiso 0.40 1 d PD A 2
H21D H 0.3852 0.0914 0.5724 0.118 Uiso 0.40 1 calc PR A 2
H21E H 0.4819 0.1574 0.5734 0.118 Uiso 0.40 1 calc PR A 2
H21F H 0.4078 0.1315 0.6405 0.118 Uiso 0.40 1 calc PR A 2
C22 C 0.9869(6) 0.2597(2) 0.6277(2) 0.0548(11) Uani 1 1 d . . .
C23 C 1.0542(8) 0.3126(3) 0.6751(3) 0.0771(17) Uani 1 1 d . . .
H23A H 0.9755 0.3380 0.6959 0.116 Uiso 1 1 calc R . .
H23B H 1.1167 0.3425 0.6495 0.116 Uiso 1 1 calc R . .
H23C H 1.1128 0.2906 0.7097 0.116 Uiso 1 1 calc R . .
C24 C 1.1149(7) 0.2184(3) 0.5962(3) 0.0787(17) Uani 1 1 d . . .
H24A H 1.1619 0.1913 0.6309 0.118 Uiso 1 1 calc R . .
H24B H 1.1871 0.2486 0.5771 0.118 Uiso 1 1 calc R . .
H24C H 1.0755 0.1895 0.5612 0.118 Uiso 1 1 calc R . .
C25 C 0.9016(8) 0.2963(3) 0.5706(3) 0.0776(16) Uani 1 1 d . . .
H25A H 0.8611 0.2636 0.5394 0.116 Uiso 1 1 calc R . .
H25B H 0.9685 0.3258 0.5470 0.116 Uiso 1 1 calc R . .
H25C H 0.8218 0.3223 0.5898 0.116 Uiso 1 1 calc R . .
C26 C 1.0565(10) 0.0343(4) 0.6731(5) 0.110(3) Uani 1 1 d . . .
H26A H 1.1532 0.0493 0.6899 0.133 Uiso 1 1 calc R . .
H26B H 0.9852 0.0701 0.6815 0.133 Uiso 1 1 calc R . .
Cl3 Cl 1.0677(3) 0.02063(12) 0.58499(12) 0.1128(7) Uani 1 1 d . . .
Cl4 Cl 1.0048(9) -0.03510(17) 0.71667(18) 0.269(3) Uani 1 1 d . . .
C27 C 0.5379(16) 0.3063(6) 0.6927(6) 0.156(4) Uani 1 1 d . . .
H27A H 0.4562 0.2835 0.7152 0.188 Uiso 1 1 calc R . .
H27B H 0.6191 0.2743 0.6880 0.188 Uiso 1 1 calc R . .
Cl5 Cl 0.4786(4) 0.3328(3) 0.6119(2) 0.200(2) Uani 1 1 d . . .
Cl6 Cl 0.5967(10) 0.3731(3) 0.7418(3) 0.286(4) Uani 1 1 d . . .

loop_
_atom_site_aniso_label
_atom_site_aniso_U_11
_atom_site_aniso_U_22
_atom_site_aniso_U_33
_atom_site_aniso_U_23
_atom_site_aniso_U_13
_atom_site_aniso_U_12
Zn1 0.0435(3) 0.0530(4) 0.0513(3) -0.0006(2) 0.0055(2) -0.0009(2)
Cl1 0.0667(8) 0.1001(11) 0.0705(9) 0.0105(8) 0.0274(7) 0.0044(7)
Cl2 0.0634(8) 0.0865(10) 0.0655(8) -0.0025(7) -0.0124(6) 0.0062(6)
O1 0.064(2) 0.071(2) 0.065(2) 0.0077(18) 0.0020(17) -0.0246(18)
N1 0.051(2) 0.045(2) 0.052(2) 0.0006(16) 0.0022(16) 0.0038(16)
N2 0.0454(19) 0.048(2) 0.0451(19) 0.0068(16) 0.0039(15) -0.0035(15)
N3 0.050(2) 0.049(2) 0.0422(19) -0.0023(16) 0.0017(15) -0.0041(16)
N4 0.0452(19) 0.048(2) 0.0413(19) -0.0016(15) 0.0027(14) 0.0007(15)
C1 0.041(2) 0.048(3) 0.053(3) 0.001(2) -0.0007(18) -0.0044(18)
C2 0.052(3) 0.052(3) 0.053(3) -0.004(2) -0.005(2) -0.004(2)
C3 0.064(3) 0.054(3) 0.041(2) -0.001(2) -0.002(2) 0.002(2)
C4 0.059(3) 0.042(2) 0.043(2) -0.0004(18) -0.0015(19) -0.0048(19)
C5 0.053(2) 0.046(2) 0.045(2) -0.0041(19) 0.0008(18) -0.0055(19)
C6 0.043(2) 0.040(2) 0.045(2) -0.0023(18) -0.0001(17) 0.0006(17)
C7 0.044(2) 0.045(2) 0.044(2) 0.0000(18) 0.0035(18) -0.0032(17)
C8 0.069(3) 0.049(3) 0.053(3) -0.003(2) -0.001(2) 0.002(2)
C9 0.081(4) 0.050(3) 0.063(3) 0.014(2) 0.004(3) -0.005(3)
C10 0.060(3) 0.057(3) 0.052(3) 0.011(2) 0.005(2) -0.008(2)
C11 0.074(4) 0.060(3) 0.090(4) 0.001(3) -0.006(3) 0.016(3)
C12 0.066(3) 0.092(4) 0.079(4) 0.025(3) 0.020(3) -0.014(3)
C13 0.059(3) 0.047(3) 0.046(2) 0.000(2) 0.002(2) -0.006(2)
C14 0.071(3) 0.044(3) 0.060(3) -0.005(2) 0.005(2) 0.009(2)
C15 0.060(3) 0.050(3) 0.047(2) -0.004(2) 0.002(2) 0.009(2)
C16 0.072(4) 0.055(3) 0.086(4) -0.005(3) 0.002(3) -0.017(3)
C17 0.058(3) 0.078(4) 0.095(4) -0.014(3) 0.005(3) 0.012(3)
C18 0.060(3) 0.080(4) 0.059(3) -0.011(3) -0.004(2) -0.024(3)
C22 0.072(3) 0.048(3) 0.044(2) 0.005(2) 0.000(2) -0.008(2)
C23 0.102(4) 0.066(4) 0.064(3) 0.005(3) -0.003(3) -0.035(3)
C24 0.086(4) 0.072(4) 0.078(4) 0.012(3) 0.029(3) -0.002(3)
C25 0.109(5) 0.061(3) 0.063(3) 0.019(3) -0.011(3) -0.011(3)
C26 0.103(6) 0.088(5) 0.140(7) -0.024(5) -0.009(5) 0.001(4)
Cl3 0.1122(15) 0.1057(16) 0.1205(16) -0.0175(12) 0.0071(12) -0.0068(11)
Cl4 0.592(11) 0.101(2) 0.113(2) 0.0026(17) -0.096(4) -0.020(4)
C27 0.198(12) 0.122(9) 0.149(10) 0.040(7) 0.024(9) 0.015(8)
Cl5 0.131(2) 0.322(6) 0.147(3) 0.076(3) -0.037(2) -0.035(3)
Cl6 0.500(11) 0.210(5) 0.148(3) -0.013(3) 0.026(5) -0.090(6)

loop_
_atom_type_symbol
_atom_type_description
_atom_type_scat_dispersion_real
_atom_type_scat_dispersion_imag
_atom_type_scat_source
C C 0.0033 0.0016 'International Tables Vol C Tables 4.2.6.8 and 6.1.1.4'
H H 0.0000 0.0000 'International Tables Vol C Tables 4.2.6.8 and 6.1.1.4'
Cl Cl 0.1484 0.1585 'International Tables Vol C Tables 4.2.6.8 and 6.1.1.4'
N N 0.0061 0.0033 'International Tables Vol C Tables 4.2.6.8 and 6.1.1.4'
O O 0.0106 0.0060 'International Tables Vol C Tables 4.2.6.8 and 6.1.1.4'
Zn Zn 0.2839 1.4301 'International Tables Vol C Tables 4.2.6.8 and 6.1.1.4'

loop_
_geom_angle_atom_site_label_1
_geom_angle_atom_site_label_2
_geom_angle_atom_site_label_3
_geom_angle
_geom_angle_site_symmetry_1
_geom_angle_site_symmetry_3
_geom_angle_publ_flag
N1 Zn1 N3 92.92(15) . . ?
N1 Zn1 Cl2 110.66(12) . . ?
N3 Zn1 Cl2 109.68(11) . . ?
N1 Zn1 Cl1 114.62(12) . . ?
N3 Zn1 Cl1 114.63(11) . . ?
Cl2 Zn1 Cl1 112.74(6) . . ?
C1 O1 H1 134(8) . . ?
C8 N1 N2 105.5(4) . . ?
C8 N1 Zn1 122.5(3) . . ?
N2 N1 Zn1 119.1(3) . . ?
C10 N2 N1 111.0(4) . . ?
C10 N2 C7 127.8(4) . . ?
N1 N2 C7 120.6(3) . . ?
C13 N3 N4 105.8(4) . . ?
C13 N3 Zn1 130.1(3) . . ?
N4 N3 Zn1 123.5(3) . . ?
C15 N4 N3 110.9(4) . . ?
C15 N4 C7 125.5(4) . . ?
N3 N4 C7 121.4(3) . . ?
C2 C1 O1 122.6(4) . . ?
C2 C1 C6 121.7(4) . . ?
O1 C1 C6 115.7(4) . . ?
C1 C2 C3 116.4(4) . . ?
C1 C2 C18 124.9(4) . . ?
C3 C2 C18 118.7(4) . . ?
C4 C3 C2 124.1(4) . . ?
C4 C3 H3 117.9 . . ?
C2 C3 H3 117.9 . . ?
C3 C4 C5 116.9(4) . . ?
C3 C4 C22 120.6(4) . . ?
C5 C4 C22 122.5(4) . . ?
C6 C5 C4 121.3(4) . . ?
C6 C5 H5 119.4 . . ?
C4 C5 H5 119.4 . . ?
C5 C6 C1 119.4(4) . . ?
C5 C6 C7 122.2(4) . . ?
C1 C6 C7 118.2(4) . . ?
N2 C7 N4 110.2(4) . . ?
N2 C7 C6 114.3(4) . . ?
N4 C7 C6 112.3(3) . . ?
N2 C7 H7 106.5 . . ?
N4 C7 H7 106.5 . . ?
C6 C7 H7 106.5 . . ?
N1 C8 C9 110.4(5) . . ?
N1 C8 C11 120.5(5) . . ?
C9 C8 C11 129.1(5) . . ?
C10 C9 C8 106.7(5) . . ?
C10 C9 H9 126.6 . . ?
C8 C9 H9 126.6 . . ?
N2 C10 C9 106.3(4) . . ?
N2 C10 C12 124.3(5) . . ?
C9 C10 C12 129.4(5) . . ?
C8 C11 H11A 109.5 . . ?
C8 C11 H11B 109.5 . . ?
H11A C11 H11B 109.5 . . ?
C8 C11 H11C 109.5 . . ?
H11A C11 H11C 109.5 . . ?
H11B C11 H11C 109.5 . . ?
C10 C12 H12A 109.5 . . ?
C10 C12 H12B 109.5 . . ?
H12A C12 H12B 109.5 . . ?
C10 C12 H12C 109.5 . . ?
H12A C12 H12C 109.5 . . ?
H12B C12 H12C 109.5 . . ?
N3 C13 C14 110.2(4) . . ?
N3 C13 C16 120.1(4) . . ?
C14 C13 C16 129.7(5) . . ?
C13 C14 C15 107.6(4) . . ?
C13 C14 H14 126.2 . . ?
C15 C14 H14 126.2 . . ?
N4 C15 C14 105.5(4) . . ?
N4 C15 C17 122.8(5) . . ?
C14 C15 C17 131.7(5) . . ?
C13 C16 H16A 109.5 . . ?
C13 C16 H16B 109.5 . . ?
H16A C16 H16B 109.5 . . ?
C13 C16 H16C 109.5 . . ?
H16A C16 H16C 109.5 . . ?
H16B C16 H16C 109.5 . . ?
C15 C17 H17A 109.5 . . ?
C15 C17 H17B 109.5 . . ?
H17A C17 H17B 109.5 . . ?
C15 C17 H17C 109.5 . . ?
H17A C17 H17C 109.5 . . ?
H17B C17 H17C 109.5 . . ?
C21 C18 C20' 129.9(10) . . ?
C21 C18 C19' 60.5(12) . . ?
C20' C18 C19' 115.5(13) . . ?
C21 C18 C21' 32.8(7) . . ?
C20' C18 C21' 112.2(11) . . ?
C19' C18 C21' 92.6(13) . . ?
C21 C18 C19 104.7(9) . . ?
C20' C18 C19 81.4(10) . . ?
C19' C18 C19 45.0(10) . . ?
C21' C18 C19 134.4(9) . . ?
C21 C18 C2 113.1(7) . . ?
C20' C18 C2 111.2(8) . . ?
C19' C18 C2 117.7(11) . . ?
C21' C18 C2 105.7(8) . . ?
C19 C18 C2 109.2(6) . . ?
C21 C18 C20 111.3(9) . . ?
C20' C18 C20 27.1(7) . . ?
C19' C18 C20 128.4(12) . . ?
C21' C18 C20 86.7(9) . . ?
C19 C18 C20 106.1(7) . . ?
C2 C18 C20 112.0(6) . . ?
C18 C19 H19A 109.5 . . ?
C18 C19 H19B 109.5 . . ?
C18 C19 H19C 109.5 . . ?
C18 C20 H20A 109.5 . . ?
C18 C20 H20B 109.5 . . ?
C18 C20 H20C 109.5 . . ?
C18 C21 H21A 109.5 . . ?
C18 C21 H21B 109.5 . . ?
C18 C21 H21C 109.5 . . ?
C18 C19' H19D 109.5 . . ?
C18 C19' H19E 109.5 . . ?
H19D C19' H19E 109.5 . . ?
C18 C19' H19F 109.5 . . ?
H19D C19' H19F 109.5 . . ?
H19E C19' H19F 109.5 . . ?
C18 C20' H20D 109.5 . . ?
C18 C20' H20E 109.5 . . ?
H20D C20' H20E 109.5 . . ?
C18 C20' H20F 109.5 . . ?
H20D C20' H20F 109.5 . . ?
H20E C20' H20F 109.5 . . ?
C18 C21' H21D 109.5 . . ?
C18 C21' H21E 109.5 . . ?
H21D C21' H21E 109.5 . . ?
C18 C21' H21F 109.5 . . ?
H21D C21' H21F 109.5 . . ?
H21E C21' H21F 109.5 . . ?
C23 C22 C4 111.9(4) . . ?
C23 C22 C25 108.4(5) . . ?
C4 C22 C25 111.0(4) . . ?
C23 C22 C24 108.6(5) . . ?
C4 C22 C24 108.2(4) . . ?
C25 C22 C24 108.9(5) . . ?
C22 C23 H23A 109.5 . . ?
C22 C23 H23B 109.5 . . ?
H23A C23 H23B 109.5 . . ?
C22 C23 H23C 109.5 . . ?
H23A C23 H23C 109.5 . . ?
H23B C23 H23C 109.5 . . ?
C22 C24 H24A 109.5 . . ?
C22 C24 H24B 109.5 . . ?
H24A C24 H24B 109.5 . . ?
C22 C24 H24C 109.5 . . ?
H24A C24 H24C 109.5 . . ?
H24B C24 H24C 109.5 . . ?
C22 C25 H25A 109.5 . . ?
C22 C25 H25B 109.5 . . ?
H25A C25 H25B 109.5 . . ?
C22 C25 H25C 109.5 . . ?
H25A C25 H25C 109.5 . . ?
H25B C25 H25C 109.5 . . ?
Cl4 C26 Cl3 113.2(5) . . ?
Cl4 C26 H26A 108.9 . . ?
Cl3 C26 H26A 108.9 . . ?
Cl4 C26 H26B 108.9 . . ?
Cl3 C26 H26B 108.9 . . ?
H26A C26 H26B 107.7 . . ?
Cl6 C27 Cl5 111.7(7) . . ?
Cl6 C27 H27A 109.3 . . ?
Cl5 C27 H27A 109.3 . . ?
Cl6 C27 H27B 109.3 . . ?
Cl5 C27 H27B 109.3 . . ?
H27A C27 H27B 107.9 . . ?

loop_
_geom_bond_atom_site_label_1
_geom_bond_atom_site_label_2
_geom_bond_distance
_geom_bond_site_symmetry_2
_geom_bond_publ_flag
Zn1 N1 2.038(4) . ?
Zn1 N3 2.040(4) . ?
Zn1 Cl2 2.2191(15) . ?
Zn1 Cl1 2.2300(14) . ?
O1 C1 1.389(6) . ?
O1 H1 0.92(14) . ?
N1 C8 1.340(6) . ?
N1 N2 1.371(5) . ?
N2 C10 1.355(6) . ?
N2 C7 1.452(6) . ?
N3 C13 1.328(6) . ?
N3 N4 1.377(5) . ?
N4 C15 1.353(6) . ?
N4 C7 1.464(6) . ?
C1 C2 1.388(7) . ?
C1 C6 1.394(6) . ?
C2 C3 1.402(7) . ?
C2 C18 1.548(7) . ?
C3 C4 1.391(7) . ?
C3 H3 0.9300 . ?
C4 C5 1.394(6) . ?
C4 C22 1.527(6) . ?
C5 C6 1.391(6) . ?
C5 H5 0.9300 . ?
C6 C7 1.529(6) . ?
C7 H7 0.9800 . ?
C8 C9 1.381(7) . ?
C8 C11 1.492(8) . ?
C9 C10 1.380(8) . ?
C9 H9 0.9300 . ?
C10 C12 1.495(8) . ?
C11 H11A 0.9600 . ?
C11 H11B 0.9600 . ?
C11 H11C 0.9600 . ?
C12 H12A 0.9600 . ?
C12 H12B 0.9600 . ?
C12 H12C 0.9600 . ?
C13 C14 1.373(7) . ?
C13 C16 1.508(7) . ?
C14 C15 1.382(7) . ?
C14 H14 0.9300 . ?
C15 C17 1.494(7) . ?
C16 H16A 0.9600 . ?
C16 H16B 0.9600 . ?
C16 H16C 0.9600 . ?
C17 H17A 0.9600 . ?
C17 H17B 0.9600 . ?
C17 H17C 0.9600 . ?
C18 C21 1.471(11) . ?
C18 C20' 1.512(12) . ?
C18 C19' 1.520(14) . ?
C18 C21' 1.534(12) . ?
C18 C19 1.546(11) . ?
C18 C20 1.548(10) . ?
C19 H19A 0.9600 . ?
C19 H19B 0.9600 . ?
C19 H19C 0.9600 . ?
C20 H20A 0.9600 . ?
C20 H20B 0.9600 . ?
C20 H20C 0.9600 . ?
C21 H21A 0.9600 . ?
C21 H21B 0.9600 . ?
C21 H21C 0.9600 . ?
C19' H19D 0.9600 . ?
C19' H19E 0.9600 . ?
C19' H19F 0.9600 . ?
C20' H20D 0.9600 . ?
C20' H20E 0.9600 . ?
C20' H20F 0.9600 . ?
C21' H21D 0.9600 . ?
C21' H21E 0.9600 . ?
C21' H21F 0.9600 . ?
C22 C23 1.521(7) . ?
C22 C25 1.534(8) . ?
C22 C24 1.542(8) . ?
C23 H23A 0.9600 . ?
C23 H23B 0.9600 . ?
C23 H23C 0.9600 . ?
C24 H24A 0.9600 . ?
C24 H24B 0.9600 . ?
C24 H24C 0.9600 . ?
C25 H25A 0.9600 . ?
C25 H25B 0.9600 . ?
C25 H25C 0.9600 . ?
C26 Cl4 1.685(10) . ?
C26 Cl3 1.756(10) . ?
C26 H26A 0.9700 . ?
C26 H26B 0.9700 . ?
C27 Cl6 1.717(15) . ?
C27 Cl5 1.751(12) . ?
C27 H27A 0.9700 . ?
C27 H27B 0.9700 . ?
